data_4070162
loop_
_publ_author_name
'Sun, Yan'
'Zhang, Zhengxing'
'Wang, Xu'
'Li, Xiaoqing'
'Weng, Linhong'
'Zhou, Xigeng'

_publ_section_title
;
 Lanthanide-Induced Diinsertion of Isocyanates into the N&#x2212;H Bond:
 Synthesis, Structure, and Reactivity of Organolanthanides Containing
 Diureido Ligands
;
_journal_issue 21
_journal_name_full Organometallics
_journal_page_first 6320
_journal_paper_doi 10.1021/om900631j
_journal_volume 28
_journal_year 2009
_chemical_formula_sum 'C31 H40 N4 O2'
_chemical_formula_weight 500.67
_chemical_name_systematic
; 
 ? 
;
_space_group_IT_number 14
_symmetry_cell_setting monoclinic
_symmetry_space_group_name_Hall '-P 2yn'
_symmetry_space_group_name_H-M 'P 1 21/n 1'
_atom_sites_solution_hydrogens geom
_atom_sites_solution_primary direct
_atom_sites_solution_secondary difmap
_audit_creation_method SHELXL-97
_cell_angle_alpha 90.00
_cell_angle_beta 109.797(5)
_cell_angle_gamma 90.00
_cell_formula_units_Z 4
_cell_length_a 9.010(3)
_cell_length_b 35.705(11)
_cell_length_c 9.730(3)
_cell_measurement_reflns_used 1659
_cell_measurement_temperature 293(2)
_cell_measurement_theta_max 19.824
_cell_measurement_theta_min 2.2815
_cell_volume 2945.2(16)
_computing_cell_refinement 'Bruker SMART'
_computing_data_collection 'Bruker SMART'
_computing_data_reduction 'Bruker SHELXTL'
_computing_molecular_graphics 'Bruker SHELXTL'
_computing_publication_material 'Bruker SHELXTL'
_computing_structure_refinement 'SHELXL-97 (Sheldrick, 1997)'
_computing_structure_solution 'SHELXS-97 (Sheldrick, 1990)'
_diffrn_ambient_temperature 293(2)
_diffrn_measured_fraction_theta_full 0.993
_diffrn_measured_fraction_theta_max 0.993
_diffrn_measurement_device_type 'CCD area detector'
_diffrn_measurement_method 'phi and omega scans'
_diffrn_radiation_monochromator graphite
_diffrn_radiation_source 'fine-focus sealed tube'
_diffrn_radiation_type MoK\a
_diffrn_radiation_wavelength 0.71073
_diffrn_reflns_av_R_equivalents 0.0579
_diffrn_reflns_av_sigmaI/netI 0.1153
_diffrn_reflns_limit_h_max 10
_diffrn_reflns_limit_h_min -10
_diffrn_reflns_limit_k_max 41
_diffrn_reflns_limit_k_min -42
_diffrn_reflns_limit_l_max 11
_diffrn_reflns_limit_l_min -7
_diffrn_reflns_number 12165
_diffrn_reflns_theta_full 25.01
_diffrn_reflns_theta_max 25.01
_diffrn_reflns_theta_min 2.28
_exptl_absorpt_coefficient_mu 0.071
_exptl_absorpt_correction_T_max 0.9964
_exptl_absorpt_correction_T_min 0.9824
_exptl_absorpt_correction_type multi-scan
_exptl_absorpt_process_details sadabs
_exptl_crystal_colour colorless
_exptl_crystal_density_diffrn 1.129
_exptl_crystal_density_method 'not measured'
_exptl_crystal_description prism
_exptl_crystal_F_000 1080
_exptl_crystal_size_max 0.25
_exptl_crystal_size_mid 0.10
_exptl_crystal_size_min 0.05
_refine_diff_density_max 0.124
_refine_diff_density_min -0.109
_refine_diff_density_rms 0.028
_refine_ls_extinction_method none
_refine_ls_goodness_of_fit_ref 0.793
_refine_ls_hydrogen_treatment mixed
_refine_ls_matrix_type full
_refine_ls_number_parameters 340
_refine_ls_number_reflns 5164
_refine_ls_number_restraints 2
_refine_ls_restrained_S_all 0.792
_refine_ls_R_factor_all 0.1539
_refine_ls_R_factor_gt 0.0573
_refine_ls_shift/su_max 0.000
_refine_ls_shift/su_mean 0.000
_refine_ls_structure_factor_coef Fsqd
_refine_ls_weighting_details 'calc w=1/[\s^2^(Fo^2^)+(0.0626P)^2^+0.0000P] where P=(Fo^2^+2Fc^2^)/3'
_refine_ls_weighting_scheme calc
_refine_ls_wR_factor_gt 0.1206
_refine_ls_wR_factor_ref 0.1427
_reflns_number_gt 2034
_reflns_number_total 5164
_reflns_threshold_expression >2sigma(I)
_cod_data_source_file om900631j_si_002.cif
_cod_data_source_block f80621a
_cod_depositor_comments
;
The following automatic conversions were performed:

'_symmetry_cell_setting' value 'Monoclinic' changed to 'monoclinic'
according to /home/saulius/struct/CIF-dictionaries/cif_core.dic
dictionary named 'cif_core.dic' version 2.4.2 from 2011-04-26.

Automatic conversion script
Id: cif_fix_values 1715 2011-07-08 13:25:40Z adriana 
;
_cod_original_sg_symbol_H-M P2(1)/n
_cod_database_code 4070162

loop_
_symmetry_equiv_pos_as_xyz
'x, y, z'
'-x+1/2, y+1/2, -z+1/2'
'-x, -y, -z'
'x-1/2, -y-1/2, z-1/2'

loop_
_atom_site_label
_atom_site_type_symbol
_atom_site_fract_x
_atom_site_fract_y
_atom_site_fract_z
_atom_site_U_iso_or_equiv
_atom_site_adp_type
_atom_site_occupancy
_atom_site_symmetry_multiplicity
_atom_site_calc_flag
_atom_site_refinement_flags
N1 N 0.0612(3) 0.05369(7) -0.2951(3) 0.0858(9) Uani 1 1 d .
N2 N 0.2032(3) 0.09058(6) -0.1076(3) 0.0607(7) Uani 1 1 d D
H2' H 0.261(3) 0.0710(6) -0.090(3) 0.073 Uiso 1 1 d D
N3 N 0.3738(2) 0.11569(6) 0.1075(2) 0.0483(6) Uani 1 1 d .
N4 N 0.3404(3) 0.17349(7) 0.2086(3) 0.0606(7) Uani 1 1 d D
H4' H 0.265(3) 0.1748(7) 0.124(2) 0.073 Uiso 1 1 d D
O1 O 0.1645(2) 0.14929(5) -0.0433(2) 0.0816(7) Uani 1 1 d .
O2 O 0.5543(2) 0.13717(5) 0.3166(2) 0.0759(7) Uani 1 1 d .
C1 C -0.0602(5) 0.04842(11) -0.4208(4) 0.1052(13) Uani 1 1 d .
H1A H -0.0710 0.0249 -0.4638 0.126 Uiso 1 1 calc R
C2 C -0.1667(4) 0.07480(12) -0.4885(4) 0.0858(10) Uani 1 1 d .
H2A H -0.2482 0.0696 -0.5751 0.103 Uiso 1 1 calc R
C3 C -0.1515(4) 0.10879(10) -0.4270(4) 0.0871(11) Uani 1 1 d .
H3A H -0.2229 0.1277 -0.4707 0.105 Uiso 1 1 calc R
C4 C -0.0302(4) 0.11557(9) -0.2995(3) 0.0768(10) Uani 1 1 d .
H4A H -0.0181 0.1390 -0.2557 0.092 Uiso 1 1 calc R
C5 C 0.0728(3) 0.08720(8) -0.2375(3) 0.0529(7) Uani 1 1 d .
C6 C 0.2410(3) 0.12050(8) -0.0167(3) 0.0534(7) Uani 1 1 d .
C7 C 0.4567(3) 0.08029(7) 0.1350(3) 0.0494(7) Uani 1 1 d .
C8 C 0.4082(3) 0.05287(8) 0.2121(3) 0.0579(8) Uani 1 1 d .
C9 C 0.4889(4) 0.01917(8) 0.2383(4) 0.0769(10) Uani 1 1 d .
H9A H 0.4574 0.0002 0.2879 0.092 Uiso 1 1 calc R
C10 C 0.6140(5) 0.01345(10) 0.1923(4) 0.0858(11) Uani 1 1 d .
H10A H 0.6677 -0.0092 0.2121 0.103 Uiso 1 1 calc R
C11 C 0.6613(4) 0.04051(10) 0.1178(4) 0.0777(10) Uani 1 1 d .
H11A H 0.7469 0.0361 0.0872 0.093 Uiso 1 1 calc R
C12 C 0.5830(4) 0.07489(8) 0.0865(3) 0.0634(8) Uani 1 1 d .
C13 C 0.2725(4) 0.05855(9) 0.2682(4) 0.0820(10) Uani 1 1 d .
H13A H 0.2343 0.0843 0.2444 0.098 Uiso 1 1 calc R
C14 C 0.1352(5) 0.03205(11) 0.1925(5) 0.1369(16) Uani 1 1 d .
H14A H 0.1035 0.0354 0.0887 0.205 Uiso 1 1 calc R
H14B H 0.0480 0.0376 0.2248 0.205 Uiso 1 1 calc R
H14C H 0.1683 0.0066 0.2168 0.205 Uiso 1 1 calc R
C15 C 0.3253(5) 0.05426(11) 0.4339(4) 0.1208(14) Uani 1 1 d .
H15A H 0.4100 0.0714 0.4789 0.181 Uiso 1 1 calc R
H15B H 0.3608 0.0291 0.4603 0.181 Uiso 1 1 calc R
H15C H 0.2384 0.0596 0.4667 0.181 Uiso 1 1 calc R
C16 C 0.6378(4) 0.10460(9) 0.0035(4) 0.0853(11) Uani 1 1 d .
H16A H 0.5590 0.1247 -0.0217 0.102 Uiso 1 1 calc R
C17 C 0.6509(6) 0.08929(12) -0.1396(5) 0.153(2) Uani 1 1 d .
H17A H 0.5511 0.0790 -0.1985 0.230 Uiso 1 1 calc R
H17B H 0.7299 0.0700 -0.1178 0.230 Uiso 1 1 calc R
H17C H 0.6798 0.1092 -0.1918 0.230 Uiso 1 1 calc R
C18 C 0.7948(5) 0.12155(11) 0.1002(5) 0.1390(17) Uani 1 1 d .
H18A H 0.7835 0.1311 0.1883 0.209 Uiso 1 1 calc R
H18B H 0.8242 0.1416 0.0486 0.209 Uiso 1 1 calc R
H18C H 0.8751 0.1026 0.1241 0.209 Uiso 1 1 calc R
C19 C 0.4318(4) 0.14331(8) 0.2202(3) 0.0529(7) Uani 1 1 d .
C20 C 0.3833(3) 0.20514(8) 0.3052(4) 0.0629(8) Uani 1 1 d .
C21 C 0.4110(4) 0.23875(9) 0.2481(4) 0.0797(10) Uani 1 1 d .
C22 C 0.4480(5) 0.26992(10) 0.3410(6) 0.1032(13) Uani 1 1 d .
H22A H 0.4672 0.2929 0.3056 0.124 Uiso 1 1 calc R
C23 C 0.4558(5) 0.26676(13) 0.4814(6) 0.1113(15) Uani 1 1 d .
H23A H 0.4827 0.2876 0.5423 0.134 Uiso 1 1 calc R
C24 C 0.4250(5) 0.23368(13) 0.5353(5) 0.1041(13) Uani 1 1 d .
H24A H 0.4302 0.2323 0.6322 0.125 Uiso 1 1 calc R
C25 C 0.3856(4) 0.20171(10) 0.4475(5) 0.0801(10) Uani 1 1 d .
C26 C 0.4034(5) 0.24150(10) 0.0899(5) 0.1122(14) Uani 1 1 d .
H26A H 0.3245 0.2232 0.0351 0.135 Uiso 1 1 calc R
C27 C 0.5578(6) 0.22913(13) 0.0782(5) 0.1451(17) Uani 1 1 d .
H27A H 0.5524 0.2304 -0.0220 0.218 Uiso 1 1 calc R
H27B H 0.5794 0.2038 0.1126 0.218 Uiso 1 1 calc R
H27C H 0.6406 0.2452 0.1364 0.218 Uiso 1 1 calc R
C28 C 0.3498(5) 0.27937(12) 0.0183(5) 0.161(2) Uani 1 1 d .
H28A H 0.3466 0.2786 -0.0813 0.242 Uiso 1 1 calc R
H28B H 0.4226 0.2984 0.0702 0.242 Uiso 1 1 calc R
H28C H 0.2466 0.2850 0.0209 0.242 Uiso 1 1 calc R
C29 C 0.3360(6) 0.16577(11) 0.5023(5) 0.1043(13) Uani 1 1 d .
H29A H 0.3913 0.1451 0.4744 0.125 Uiso 1 1 calc R
C30 C 0.1572(6) 0.15900(12) 0.4289(6) 0.1530(19) Uani 1 1 d .
H30A H 0.1286 0.1359 0.4640 0.230 Uiso 1 1 calc R
H30B H 0.1319 0.1576 0.3250 0.230 Uiso 1 1 calc R
H30C H 0.0998 0.1793 0.4522 0.230 Uiso 1 1 calc R
C31 C 0.3758(7) 0.16422(14) 0.6651(5) 0.186(2) Uani 1 1 d .
H31A H 0.4871 0.1681 0.7119 0.279 Uiso 1 1 calc R
H31B H 0.3470 0.1402 0.6923 0.279 Uiso 1 1 calc R
H31C H 0.3189 0.1834 0.6952 0.279 Uiso 1 1 calc R

loop_
_atom_site_aniso_label
_atom_site_aniso_U_11
_atom_site_aniso_U_22
_atom_site_aniso_U_33
_atom_site_aniso_U_23
_atom_site_aniso_U_13
_atom_site_aniso_U_12
N1 0.078(2) 0.0682(19) 0.084(2) -0.0230(16) -0.0078(18) 0.0124(15)
N2 0.0566(18) 0.0479(16) 0.0586(17) -0.0013(14) -0.0055(15) 0.0107(12)
N3 0.0405(14) 0.0473(15) 0.0431(15) 0.0003(11) -0.0040(13) 0.0066(11)
N4 0.0537(18) 0.0463(15) 0.0660(19) -0.0056(14) -0.0003(14) 0.0068(13)
O1 0.0824(16) 0.0551(14) 0.0735(16) -0.0051(11) -0.0179(13) 0.0252(12)
O2 0.0568(14) 0.0766(15) 0.0660(15) -0.0155(11) -0.0160(13) 0.0152(11)
C1 0.100(3) 0.091(3) 0.087(3) -0.036(2) -0.017(3) 0.004(2)
C2 0.070(3) 0.103(3) 0.061(2) -0.015(2) -0.008(2) 0.000(2)
C3 0.073(3) 0.088(3) 0.073(3) 0.005(2) -0.011(2) 0.012(2)
C4 0.071(2) 0.061(2) 0.069(2) -0.0035(17) -0.015(2) 0.0108(18)
C5 0.0493(19) 0.054(2) 0.048(2) 0.0013(16) 0.0062(17) 0.0021(16)
C6 0.050(2) 0.0463(19) 0.055(2) 0.0001(16) 0.0071(17) 0.0058(16)
C7 0.0426(18) 0.0457(18) 0.0456(18) -0.0020(14) -0.0036(15) 0.0082(14)
C8 0.053(2) 0.0465(19) 0.056(2) 0.0059(15) -0.0054(17) 0.0075(16)
C9 0.079(3) 0.054(2) 0.076(3) 0.0073(17) -0.001(2) 0.0092(19)
C10 0.079(3) 0.062(2) 0.085(3) -0.017(2) -0.014(2) 0.023(2)
C11 0.056(2) 0.081(3) 0.082(3) -0.019(2) 0.005(2) 0.019(2)
C12 0.050(2) 0.065(2) 0.062(2) -0.0097(17) 0.0028(18) 0.0058(17)
C13 0.085(3) 0.066(2) 0.095(3) 0.027(2) 0.030(2) 0.0104(19)
C14 0.082(3) 0.157(4) 0.160(4) 0.024(3) 0.024(3) -0.029(3)
C15 0.144(4) 0.139(4) 0.091(3) 0.019(3) 0.056(3) 0.006(3)
C16 0.068(3) 0.095(3) 0.097(3) -0.002(2) 0.033(2) 0.002(2)
C17 0.205(6) 0.159(4) 0.138(4) -0.014(3) 0.113(4) -0.009(4)
C18 0.087(3) 0.134(4) 0.191(5) 0.007(3) 0.040(3) -0.027(3)
C19 0.0431(19) 0.053(2) 0.052(2) -0.0021(16) 0.0029(17) 0.0027(16)
C20 0.058(2) 0.049(2) 0.072(3) -0.0079(19) 0.0079(19) 0.0023(15)
C21 0.080(3) 0.059(2) 0.089(3) -0.008(2) 0.015(2) -0.0074(18)
C22 0.104(3) 0.057(3) 0.144(4) -0.018(3) 0.035(3) -0.016(2)
C23 0.099(3) 0.090(4) 0.143(5) -0.050(3) 0.039(3) -0.012(3)
C24 0.110(3) 0.099(3) 0.108(3) -0.036(3) 0.043(3) 0.004(3)
C25 0.081(3) 0.073(3) 0.087(3) -0.019(2) 0.030(2) 0.0083(19)
C26 0.104(4) 0.072(3) 0.143(4) 0.018(3) 0.019(3) -0.017(2)
C27 0.144(5) 0.178(5) 0.119(4) 0.021(3) 0.051(4) -0.018(4)
C28 0.143(4) 0.125(4) 0.186(5) 0.074(3) 0.016(4) -0.019(3)
C29 0.146(4) 0.088(3) 0.097(3) -0.006(2) 0.065(3) 0.009(3)
C30 0.119(4) 0.151(4) 0.214(6) -0.021(4) 0.089(4) -0.028(3)
C31 0.286(8) 0.183(5) 0.112(4) 0.020(4) 0.098(5) -0.003(5)

loop_
_atom_type_symbol
_atom_type_description
_atom_type_scat_dispersion_real
_atom_type_scat_dispersion_imag
_atom_type_scat_source
C C 0.0033 0.0016 'International Tables Vol C Tables 4.2.6.8 and 6.1.1.4'
H H 0.0000 0.0000 'International Tables Vol C Tables 4.2.6.8 and 6.1.1.4'
N N 0.0061 0.0033 'International Tables Vol C Tables 4.2.6.8 and 6.1.1.4'
O O 0.0106 0.0060 'International Tables Vol C Tables 4.2.6.8 and 6.1.1.4'

loop_
_geom_angle_atom_site_label_1
_geom_angle_atom_site_label_2
_geom_angle_atom_site_label_3
_geom_angle
C5 N1 C1 116.0(3)
C6 N2 C5 127.0(2)
C6 N3 C19 124.2(2)
C6 N3 C7 120.4(2)
C19 N3 C7 115.3(2)
C19 N4 C20 123.9(2)
C2 C1 N1 124.8(3)
C3 C2 C1 117.8(3)
C2 C3 C4 119.6(3)
C5 C4 C3 118.9(3)
N1 C5 C4 122.9(3)
N1 C5 N2 112.5(3)
C4 C5 N2 124.5(3)
O1 C6 N2 121.9(3)
O1 C6 N3 123.2(3)
N2 C6 N3 114.9(2)
C12 C7 C8 122.0(3)
C12 C7 N3 119.4(3)
C8 C7 N3 118.6(3)
C9 C8 C7 118.0(3)
C9 C8 C13 119.3(3)
C7 C8 C13 122.7(3)
C10 C9 C8 120.8(3)
C11 C10 C9 120.8(3)
C10 C11 C12 120.9(3)
C7 C12 C11 117.4(3)
C7 C12 C16 122.6(3)
C11 C12 C16 120.0(3)
C8 C13 C15 111.5(3)
C8 C13 C14 111.3(3)
C15 C13 C14 111.0(3)
C12 C16 C18 110.5(3)
C12 C16 C17 111.9(3)
C18 C16 C17 111.0(3)
O2 C19 N4 126.1(3)
O2 C19 N3 118.1(3)
N4 C19 N3 115.8(3)
C21 C20 C25 122.4(3)
C21 C20 N4 117.8(3)
C25 C20 N4 119.6(3)
C20 C21 C22 117.9(4)
C20 C21 C26 120.7(3)
C22 C21 C26 121.4(4)
C23 C22 C21 120.4(4)
C22 C23 C24 121.1(4)
C23 C24 C25 121.1(4)
C20 C25 C24 117.0(3)
C20 C25 C29 121.4(3)
C24 C25 C29 121.4(4)
C27 C26 C21 109.5(4)
C27 C26 C28 112.7(4)
C21 C26 C28 114.8(4)
C31 C29 C25 114.2(4)
C31 C29 C30 108.8(4)
C25 C29 C30 110.9(4)

loop_
_geom_bond_atom_site_label_1
_geom_bond_atom_site_label_2
_geom_bond_distance
N1 C5 1.310(3)
N1 C1 1.349(4)
N2 C6 1.355(3)
N2 C5 1.410(4)
N3 C6 1.394(3)
N3 C19 1.435(3)
N3 C7 1.446(3)
N4 C19 1.337(3)
N4 C20 1.436(3)
O1 C6 1.216(3)
O2 C19 1.202(3)
C1 C2 1.347(4)
C2 C3 1.339(4)
C3 C4 1.369(4)
C4 C5 1.368(4)
C7 C12 1.386(4)
C7 C8 1.390(4)
C8 C9 1.385(4)
C8 C13 1.512(4)
C9 C10 1.361(4)
C10 C11 1.361(4)
C11 C12 1.397(4)
C12 C16 1.514(4)
C13 C15 1.526(5)
C13 C14 1.533(5)
C16 C18 1.533(5)
C16 C17 1.537(4)
C20 C21 1.380(4)
C20 C25 1.383(4)
C21 C22 1.401(5)
C21 C26 1.521(5)
C22 C23 1.349(5)
C23 C24 1.358(5)
C24 C25 1.398(4)
C25 C29 1.515(5)
C26 C27 1.500(5)
C26 C28 1.523(5)
C29 C31 1.502(5)
C29 C30 1.544(5)

loop_
_cod_related_entry_id
_cod_related_entry_database
_cod_related_entry_code
1 ChemSpider 30659755
